data_4517242
loop_
_publ_author_name
'Ma, Fulong'
'Zhao, Guimin'
'Zheng, Yu'
'He, Fangru'
'Hasrat, Kamran'
'Qi, Zhengjian'

_publ_section_title
;
 Molecular engineering of thermally activated delayed fluorescence
 emitters with aggregation-induced emission via introducing intramolecular
 hydrogen-bonding interactions for efficient solution-processed non-doped
 OLEDs.
;
_journal_name_full 'ACS applied materials &amp; interfaces'
_journal_paper_doi 10.1021/acsami.9b17545
_journal_year 2019
_chemical_formula_sum 'C45 H40 N2 O2'
_chemical_formula_weight 640.790
_space_group_IT_number 56
_space_group_name_Hall '-P 2ab 2ac'
_space_group_name_H-M_alt 'P c c n'
_symmetry_Int_Tables_number 56
_symmetry_space_group_name_Hall '-P 2ab 2ac'
_symmetry_space_group_name_H-M 'P c c n'
_audit_creation_date 2019-07-05
_audit_creation_method SHELXL-2018/3
_audit_update_record 2019-07-05
_cell_angle_alpha 90.000
_cell_angle_beta 90.000
_cell_angle_gamma 90.000
_cell_formula_units_Z 8
_cell_length_a 14.7099(8)
_cell_length_b 21.1833(12)
_cell_length_c 22.3481(11)
_cell_volume 6963.8(6)
_refine_ls_R_factor_all 0.102
_cod_data_source_file am9b17545_si_004.cif
_cod_data_source_block 20190703ZH_ZNZ5
_cod_original_sg_symbol_Hall -P_2ab_2ac
_cod_database_code 4517242

loop_
_symmetry_equiv_pos_site_id
_symmetry_equiv_pos_as_xyz
1 x,y,z
2 1/2-x,1/2-y,z
3 1/2+x,-y,1/2-z
4 -x,1/2+y,1/2-z
5 -x,-y,-z
6 1/2+x,1/2+y,-z
7 1/2-x,y,1/2+z
8 x,1/2-y,1/2+z

loop_
_atom_site_aniso_label
_atom_site_aniso_U_11
_atom_site_aniso_U_22
_atom_site_aniso_U_33
_atom_site_aniso_U_12
_atom_site_aniso_U_13
_atom_site_aniso_U_23
C1 0.101(4) 0.141(5) 0.056(3) 0.047(3) 0.039(3) 0.030(3)
C2 0.047(3) 0.268(9) 0.062(3) 0.027(4) 0.022(2) 0.006(4)
C3 0.145(5) 0.075(4) 0.117(4) -0.002(3) 0.081(4) -0.024(3)
C4 0.0421(18) 0.053(2) 0.0391(17) 0.0008(16) 0.0124(14) 0.0019(15)
C5 0.064(3) 0.055(2) 0.090(3) -0.006(2) -0.032(2) 0.024(2)
C6 0.084(3) 0.042(2) 0.068(2) 0.005(2) -0.011(2) 0.0051(18)
C7 0.120(4) 0.071(3) 0.088(3) 0.038(3) 0.059(3) 0.042(3)
C8 0.0410(17) 0.0350(17) 0.0386(16) 0.0005(14) 0.0012(14) 0.0079(13)
C9 0.0382(16) 0.0329(17) 0.0338(16) -0.0057(13) 0.0037(13) -0.0002(12)
C10 0.0498(19) 0.0290(16) 0.0348(16) -0.0055(14) 0.0044(14) 0.0015(12)
C11 0.0473(18) 0.0242(15) 0.0398(16) 0.0023(13) 0.0022(14) 0.0000(13)
C12 0.0360(15) 0.0262(15) 0.0317(14) -0.0008(12) 0.0043(13) -0.0031(12)
C13 0.0356(15) 0.0288(15) 0.0305(14) 0.0001(13) 0.0031(12) -0.0036(12)
C14 0.0346(16) 0.0309(16) 0.0374(16) 0.0017(13) 0.0023(13) -0.0010(13)
C15 0.0303(15) 0.0306(16) 0.0300(14) 0.0019(12) 0.0012(12) -0.0006(12)
C16 0.0319(15) 0.0327(16) 0.0346(15) 0.0027(13) 0.0026(13) -0.0003(12)
C17 0.0347(16) 0.0307(16) 0.0318(15) -0.0027(13) 0.0023(13) 0.0007(12)
C18 0.0364(16) 0.0421(18) 0.0308(15) 0.0008(14) 0.0062(13) 0.0032(13)
C19 0.0335(16) 0.0377(18) 0.0357(16) 0.0032(13) 0.0056(13) -0.0023(13)
C20 0.0320(15) 0.0288(16) 0.0341(15) 0.0004(12) 0.0009(12) -0.0037(12)
C21 0.0356(16) 0.0267(16) 0.0360(15) 0.0011(12) 0.0013(13) -0.0024(12)
C22 0.0315(15) 0.0322(17) 0.0465(17) 0.0006(13) 0.0085(13) -0.0049(14)
C23 0.0382(16) 0.0252(15) 0.0415(16) -0.0045(13) 0.0046(13) -0.0036(13)
C24 0.0323(15) 0.0254(15) 0.0373(15) -0.0023(12) -0.0006(13) -0.0020(12)
C25 0.0299(15) 0.0312(17) 0.0430(17) -0.0033(13) 0.0003(13) -0.0020(13)
C26 0.0351(16) 0.0251(15) 0.0448(17) -0.0030(13) -0.0029(13) 0.0015(13)
C27 0.0272(15) 0.0324(17) 0.0467(18) -0.0008(12) -0.0012(13) 0.0001(13)
C28 0.0279(15) 0.0258(15) 0.0435(17) 0.0009(12) 0.0077(13) -0.0016(12)
C29 0.0326(16) 0.0278(16) 0.0487(18) 0.0019(13) 0.0017(14) -0.0008(13)
C30 0.0370(17) 0.0344(18) 0.0503(19) -0.0025(14) 0.0027(15) -0.0068(14)
C31 0.0392(17) 0.0257(17) 0.060(2) -0.0034(14) 0.0148(16) -0.0035(14)
C32 0.0409(18) 0.0305(18) 0.067(2) 0.0058(14) 0.0028(17) 0.0080(16)
C33 0.0338(16) 0.0357(18) 0.059(2) 0.0001(14) -0.0022(15) 0.0041(15)
C35 0.0376(17) 0.0335(18) 0.0501(18) 0.0066(14) 0.0011(15) -0.0048(14)
C36 0.0405(19) 0.052(2) 0.055(2) 0.0015(16) 0.0043(16) -0.0043(17)
C37 0.048(2) 0.079(3) 0.053(2) 0.008(2) 0.0100(17) -0.007(2)
C38 0.067(3) 0.076(3) 0.054(2) 0.022(2) -0.002(2) -0.019(2)
C39 0.074(3) 0.045(2) 0.054(2) 0.0088(19) -0.002(2) -0.0135(17)
C40 0.055(2) 0.0336(18) 0.052(2) 0.0042(16) 0.0010(17) -0.0033(15)
C41 0.051(2) 0.0297(17) 0.053(2) -0.0025(15) 0.0018(16) -0.0007(15)
C42 0.068(2) 0.037(2) 0.060(2) -0.0203(17) -0.0051(19) 0.0058(17)
C43 0.060(2) 0.063(2) 0.050(2) -0.0239(19) 0.0002(18) 0.0072(18)
C44 0.0466(19) 0.054(2) 0.0448(19) -0.0071(17) 0.0024(16) 0.0002(16)
C45 0.0366(17) 0.0331(18) 0.0508(19) 0.0003(14) 0.0027(15) -0.0019(14)
C46 0.0365(16) 0.0255(16) 0.0532(19) 0.0004(13) 0.0013(15) 0.0030(14)
N1 0.0363(13) 0.0254(13) 0.0371(13) 0.0043(10) 0.0079(11) -0.0001(10)
N2 0.0550(17) 0.0260(15) 0.0707(19) -0.0047(12) 0.0278(15) -0.0064(13)
O1 0.100(2) 0.0367(14) 0.0764(18) -0.0192(14) 0.0287(16) -0.0173(13)
O2 0.0317(12) 0.0350(13) 0.0955(19) -0.0023(10) -0.0071(12) 0.0004(12)

loop_
_atom_site_label
_atom_site_type_symbol
_atom_site_fract_x
_atom_site_fract_y
_atom_site_fract_z
_atom_site_occupancy
_atom_site_symmetry_multiplicity
_atom_site_Wyckoff_symbol
_atom_site_calc_flag
_atom_site_thermal_displace_type
_atom_site_U_iso_or_equiv
C1 C 0.0914(4) 0.8772(3) 0.8924(2) 1.000 8 e d Uani 0.0994(19)
H1A H 0.0424 0.8916 0.9188 1.000 8 e calc Uiso 0.14900
H1B H 0.1499 0.8820 0.9129 1.000 8 e calc Uiso 0.14900
H1C H 0.0819 0.8327 0.8823 1.000 8 e calc Uiso 0.14900
C2 C 0.0026(3) 0.9152(4) 0.8050(2) 1.000 8 e d Uani 0.125(3)
H2A H -0.0119 0.8720 0.7925 1.000 8 e calc Uiso 0.18800
H2B H 0.0061 0.9425 0.7696 1.000 8 e calc Uiso 0.18800
H2C H -0.0450 0.9307 0.8319 1.000 8 e calc Uiso 0.18800
C3 C 0.1056(4) 0.9840(2) 0.8591(3) 1.000 8 e d Uani 0.112(2)
H3A H 0.1004 1.0133 0.8253 1.000 8 e calc Uiso 0.16800
H3B H 0.1661 0.9879 0.8770 1.000 8 e calc Uiso 0.16800
H3C H 0.0592 0.9941 0.8890 1.000 8 e calc Uiso 0.16800
C4 C 0.0915(2) 0.9157(2) 0.8367(1) 1.000 8 e d Uani 0.0449(8)
C5 C 0.1864(3) 1.0882(2) 0.5175(2) 1.000 8 e d Uani 0.0697(12)
H5A H 0.1717 1.1292 0.4998 1.000 8 e calc Uiso 0.10400
H5B H 0.1474 1.0807 0.5524 1.000 8 e calc Uiso 0.10400
H5C H 0.1765 1.0548 0.4879 1.000 8 e calc Uiso 0.10400
C6 C 0.2975(3) 1.1416(2) 0.5823(2) 1.000 8 e d Uani 0.0646(11)
H6A H 0.3608 1.1426 0.5960 1.000 8 e calc Uiso 0.09700
H6B H 0.2572 1.1346 0.6166 1.000 8 e calc Uiso 0.09700
H6C H 0.2822 1.1819 0.5633 1.000 8 e calc Uiso 0.09700
C7 C 0.3463(4) 1.1027(2) 0.4849(2) 1.000 8 e d Uani 0.0933(18)
H7A H 0.3357 1.0720 0.4528 1.000 8 e calc Uiso 0.14000
H7B H 0.4099 1.1004 0.4977 1.000 8 e calc Uiso 0.14000
H7C H 0.3330 1.1453 0.4702 1.000 8 e calc Uiso 0.14000
C8 C 0.2853(2) 1.0878(1) 0.5370(1) 1.000 8 e d Uani 0.0382(7)
C9 C 0.1689(2) 0.8991(1) 0.7933(1) 1.000 8 e d Uani 0.0350(7)
C10 C 0.2260(2) 0.8470(1) 0.8026(1) 1.000 8 e d Uani 0.0379(7)
H10 H 0.2171 0.8220 0.8374 1.000 8 e calc Uiso 0.04500
C11 C 0.2948(2) 0.8304(1) 0.7632(1) 1.000 8 e d Uani 0.0371(7)
H11 H 0.3329 0.7951 0.7709 1.000 8 e calc Uiso 0.04500
C12 C 0.3063(2) 0.8669(1) 0.7121(1) 1.000 8 e d Uani 0.0313(6)
C13 C 0.2534(2) 0.9211(1) 0.7030(1) 1.000 8 e d Uani 0.0316(7)
C14 C 0.1847(2) 0.9362(1) 0.7433(1) 1.000 8 e d Uani 0.0343(7)
H14 H 0.1481 0.9725 0.7364 1.000 8 e calc Uiso 0.04100
C15 C 0.2869(2) 0.9512(1) 0.6490(1) 1.000 8 e d Uani 0.0303(6)
C16 C 0.2636(2) 1.0068(1) 0.6197(1) 1.000 8 e d Uani 0.0331(7)
H16 H 0.2168 1.0329 0.6354 1.000 8 e calc Uiso 0.04000
C17 C 0.3086(2) 1.0245(1) 0.5673(1) 1.000 8 e d Uani 0.0324(7)
C18 C 0.3748(2) 0.9833(2) 0.5448(1) 1.000 8 e d Uani 0.0364(7)
H18 H 0.4043 0.9941 0.5084 1.000 8 e calc Uiso 0.04400
C19 C 0.3994(2) 0.9278(1) 0.5729(1) 1.000 8 e d Uani 0.0356(7)
H19 H 0.4440 0.9007 0.5560 1.000 8 e calc Uiso 0.04300
C20 C 0.3569(2) 0.9126(1) 0.6266(1) 1.000 8 e d Uani 0.0316(7)
C21 C 0.4310(2) 0.8106(1) 0.6580(1) 1.000 8 e d Uani 0.0328(7)
C22 C 0.4044(2) 0.7493(1) 0.6713(1) 1.000 8 e d Uani 0.0368(7)
H22 H 0.3438 0.7412 0.6837 1.000 8 e calc Uiso 0.04400
C23 C 0.4654(2) 0.7001(1) 0.6667(1) 1.000 8 e d Uani 0.0350(7)
H23 H 0.4463 0.6584 0.6758 1.000 8 e calc Uiso 0.04200
C24 C 0.5550(2) 0.7112(1) 0.6487(1) 1.000 8 e d Uani 0.0317(7)
C25 C 0.5810(2) 0.7727(1) 0.6347(1) 1.000 8 e d Uani 0.0347(7)
H25 H 0.6415 0.7809 0.6220 1.000 8 e calc Uiso 0.04200
C26 C 0.5199(2) 0.8217(1) 0.6390(1) 1.000 8 e d Uani 0.0350(7)
H26 H 0.5384 0.8633 0.6290 1.000 8 e calc Uiso 0.04200
C27 C 0.6243(2) 0.6602(1) 0.6475(1) 1.000 8 e d Uani 0.0354(7)
C28 C 0.5951(2) 0.5932(1) 0.6395(1) 1.000 8 e d Uani 0.0324(7)
C29 C 0.5253(2) 0.5768(1) 0.6008(1) 1.000 8 e d Uani 0.0364(7)
H29 H 0.4922 0.6089 0.5806 1.000 8 e calc Uiso 0.04400
C30 C 0.5039(2) 0.5142(2) 0.5914(1) 1.000 8 e d Uani 0.0406(8)
H30 H 0.4568 0.5031 0.5644 1.000 8 e calc Uiso 0.04900
C31 C 0.5512(2) 0.4678(1) 0.6215(2) 1.000 8 e d Uani 0.0416(8)
C32 C 0.6207(2) 0.4835(2) 0.6605(2) 1.000 8 e d Uani 0.0462(8)
H32 H 0.6528 0.4513 0.6813 1.000 8 e calc Uiso 0.05500
C33 C 0.6432(2) 0.5462(2) 0.6690(2) 1.000 8 e d Uani 0.0429(8)
H33 H 0.6916 0.5571 0.6952 1.000 8 e calc Uiso 0.05100
C35 C 0.5688(2) 0.3679(2) 0.5665(1) 1.000 8 e d Uani 0.0404(8)
C36 C 0.6382(2) 0.3923(2) 0.5310(2) 1.000 8 e d Uani 0.0493(9)
H36 H 0.6598 0.4340 0.5376 1.000 8 e calc Uiso 0.05900
C37 C 0.6760(3) 0.3555(2) 0.4860(2) 1.000 8 e d Uani 0.0597(10)
H37 H 0.7238 0.3721 0.4621 1.000 8 e calc Uiso 0.07200
C38 C 0.6450(3) 0.2957(2) 0.4758(2) 1.000 8 e d Uani 0.0658(11)
H38 H 0.6706 0.2712 0.4444 1.000 8 e calc Uiso 0.07900
C39 C 0.5763(3) 0.2706(2) 0.5110(2) 1.000 8 e d Uani 0.0576(10)
H39 H 0.5550 0.2289 0.5042 1.000 8 e calc Uiso 0.06900
C40 C 0.5396(2) 0.3066(2) 0.5556(2) 1.000 8 e d Uani 0.0466(8)
C41 C 0.4408(2) 0.3108(2) 0.6391(2) 1.000 8 e d Uani 0.0445(8)
C42 C 0.3816(3) 0.2798(2) 0.6763(2) 1.000 8 e d Uani 0.055(1)
H42 H 0.3649 0.2374 0.6678 1.000 8 e calc Uiso 0.06600
C43 C 0.3462(3) 0.3092(2) 0.7257(2) 1.000 8 e d Uani 0.0577(10)
H43 H 0.3046 0.2876 0.7510 1.000 8 e calc Uiso 0.06900
C44 C 0.3717(2) 0.3704(2) 0.7382(2) 1.000 8 e d Uani 0.0484(8)
H44 H 0.3470 0.3914 0.7721 1.000 8 e calc Uiso 0.05800
C45 C 0.4327(2) 0.4015(2) 0.7017(1) 1.000 8 e d Uani 0.0402(8)
H45 H 0.4504 0.4435 0.7112 1.000 8 e calc Uiso 0.04800
C46 C 0.4682(2) 0.3724(1) 0.6517(1) 1.000 8 e d Uani 0.0384(7)
N1 N 0.3687(2) 0.8607(1) 0.6651(1) 1.000 8 e d Uani 0.0329(6)
N2 N 0.5273(2) 0.4028(1) 0.6119(1) 1.000 8 e d Uani 0.0506(8)
O1 O 0.4691(2) 0.2799(1) 0.5879(1) 1.000 8 e d Uani 0.0710(8)
O2 O 0.7048(1) 0.6724(1) 0.6540(1) 1.000 8 e d Uani 0.0541(7)

loop_
_atom_type_symbol
C
H
N
O

loop_
_geom_angle_atom_site_label_1
_geom_angle_atom_site_label_2
_geom_angle_atom_site_label_3
_geom_angle
_geom_angle_publ_flag
C4 C1 H1A 109.50 no
C4 C1 H1B 109.50 no
H1A C1 H1B 109.50 no
C4 C1 H1C 109.50 no
H1A C1 H1C 109.50 no
H1B C1 H1C 109.50 no
C4 C2 H2A 109.50 no
C4 C2 H2B 109.50 no
H2A C2 H2B 109.50 no
C4 C2 H2C 109.50 no
H2A C2 H2C 109.50 no
H2B C2 H2C 109.50 no
C4 C3 H3A 109.50 no
C4 C3 H3B 109.50 no
H3A C3 H3B 109.50 no
C4 C3 H3C 109.50 no
H3A C3 H3C 109.50 no
H3B C3 H3C 109.50 no
C2 C4 C1 113.2(4) no
C2 C4 C9 110.4(3) no
C1 C4 C9 113.8(3) no
C2 C4 C3 106.2(4) no
C1 C4 C3 104.0(4) no
C9 C4 C3 108.6(3) no
C8 C5 H5A 109.50 no
C8 C5 H5B 109.50 no
H5A C5 H5B 109.50 no
C8 C5 H5C 109.50 no
H5A C5 H5C 109.50 no
H5B C5 H5C 109.50 no
C8 C6 H6A 109.50 no
C8 C6 H6B 109.50 no
H6A C6 H6B 109.50 no
C8 C6 H6C 109.50 no
H6A C6 H6C 109.50 no
H6B C6 H6C 109.50 no
C8 C7 H7A 109.50 no
C8 C7 H7B 109.50 no
H7A C7 H7B 109.50 no
C8 C7 H7C 109.50 no
H7A C7 H7C 109.50 no
H7B C7 H7C 109.50 no
C7 C8 C5 110.4(3) no
C7 C8 C6 106.6(3) no
C5 C8 C6 107.3(3) no
C7 C8 C17 113.0(3) no
C5 C8 C17 110.1(3) no
C6 C8 C17 109.3(2) no
C14 C9 C10 117.7(3) no
C14 C9 C4 120.2(3) no
C10 C9 C4 122.1(3) no
C11 C10 C9 122.9(3) no
C11 C10 H10 118.50 no
C9 C10 H10 118.50 no
C12 C11 C10 117.9(3) no
C12 C11 H11 121.00 no
C10 C11 H11 121.00 no
C11 C12 C13 120.6(3) no
C11 C12 N1 130.0(3) no
C13 C12 N1 109.3(2) no
C14 C13 C12 119.9(3) no
C14 C13 C15 133.1(3) no
C12 C13 C15 107.0(2) no
C9 C14 C13 120.8(3) no
C9 C14 H14 119.60 no
C13 C14 H14 119.60 no
C16 C15 C20 120.4(3) no
C16 C15 C13 132.8(3) no
C20 C15 C13 106.8(2) no
C15 C16 C17 120.3(3) no
C15 C16 H16 119.80 no
C17 C16 H16 119.80 no
C16 C17 C18 117.7(3) no
C16 C17 C8 119.7(3) no
C18 C17 C8 122.6(3) no
C19 C18 C17 123.3(3) no
C19 C18 H18 118.40 no
C17 C18 H18 118.40 no
C18 C19 C20 118.1(3) no
C18 C19 H19 120.90 no
C20 C19 H19 120.90 no
C19 C20 N1 130.8(3) no
C19 C20 C15 120.1(3) no
N1 C20 C15 109.1(2) no
C22 C21 C26 119.0(3) no
C22 C21 N1 119.8(3) no
C26 C21 N1 121.1(3) no
C23 C22 C21 120.6(3) no
C23 C22 H22 119.70 no
C21 C22 H22 119.70 no
C22 C23 C24 120.5(3) no
C22 C23 H23 119.80 no
C24 C23 H23 119.80 no
C23 C24 C25 118.7(3) no
C23 C24 C27 122.0(3) no
C25 C24 C27 119.2(3) no
C26 C25 C24 120.7(3) no
C26 C25 H25 119.70 no
C24 C25 H25 119.70 no
C25 C26 C21 120.5(3) no
C25 C26 H26 119.70 no
C21 C26 H26 119.70 no
O2 C27 C24 120.7(3) no
O2 C27 C28 119.6(3) no
C24 C27 C28 119.7(2) no
C29 C28 C33 119.7(3) no
C29 C28 C27 121.7(3) no
C33 C28 C27 118.5(3) no
C30 C29 C28 120.2(3) no
C30 C29 H29 119.90 no
C28 C29 H29 119.90 no
C31 C30 C29 119.8(3) no
C31 C30 H30 120.10 no
C29 C30 H30 120.10 no
C30 C31 C32 120.5(3) no
C30 C31 N2 119.1(3) no
C32 C31 N2 120.3(3) no
C33 C32 C31 119.6(3) no
C33 C32 H32 120.20 no
C31 C32 H32 120.20 no
C32 C33 C28 120.1(3) no
C32 C33 H33 119.90 no
C28 C33 H33 119.90 no
C36 C35 C40 118.2(3) no
C36 C35 N2 122.6(3) no
C40 C35 N2 119.2(3) no
C37 C36 C35 119.9(3) no
C37 C36 H36 120.00 no
C35 C36 H36 120.00 no
C38 C37 C36 120.5(4) no
C38 C37 H37 119.70 no
C36 C37 H37 119.70 no
C37 C38 C39 120.3(4) no
C37 C38 H38 119.90 no
C39 C38 H38 119.90 no
C40 C39 C38 119.2(4) no
C40 C39 H39 120.40 no
C38 C39 H39 120.40 no
C39 C40 O1 116.6(3) no
C39 C40 C35 121.8(3) no
O1 C40 C35 121.5(3) no
C42 C41 O1 117.9(3) no
C42 C41 C46 120.6(3) no
O1 C41 C46 121.5(3) no
C41 C42 C43 120.9(3) no
C41 C42 H42 119.60 no
C43 C42 H42 119.60 no
C42 C43 C44 119.1(3) no
C42 C43 H43 120.40 no
C44 C43 H43 120.40 no
C45 C44 C43 120.5(3) no
C45 C44 H44 119.80 no
C43 C44 H44 119.80 no
C46 C45 C44 120.7(3) no
C46 C45 H45 119.60 no
C44 C45 H45 119.60 no
C45 C46 N2 123.0(3) no
C45 C46 C41 118.2(3) no
N2 C46 C41 118.8(3) no
C12 N1 C20 107.7(2) no
C12 N1 C21 125.4(2) no
C20 N1 C21 126.8(2) no
C35 N2 C46 119.3(3) no
C35 N2 C31 120.6(3) no
C46 N2 C31 119.8(3) no
C41 O1 C40 117.6(3) no

loop_
_geom_bond_atom_site_label_1
_geom_bond_atom_site_label_2
_geom_bond_distance
_geom_bond_publ_flag
C1 C4 1.488(5) no
C1 H1A 0.9800 no
C1 H1B 0.9800 no
C1 H1C 0.9800 no
C2 C4 1.487(6) no
C2 H2A 0.9800 no
C2 H2B 0.9800 no
C2 H2C 0.9800 no
C3 C4 1.545(6) no
C3 H3A 0.9800 no
C3 H3B 0.9800 no
C3 H3C 0.9800 no
C4 C9 1.536(4) no
C5 C8 1.517(5) no
C5 H5A 0.9800 no
C5 H5B 0.9800 no
C5 H5C 0.9800 no
C6 C8 1.535(5) no
C6 H6A 0.9800 no
C6 H6B 0.9800 no
C6 H6C 0.9800 no
C7 C8 1.505(5) no
C7 H7A 0.9800 no
C7 H7B 0.9800 no
C7 H7C 0.9800 no
C8 C17 1.541(4) no
C9 C14 1.388(4) no
C9 C10 1.402(4) no
C10 C11 1.387(4) no
C10 H10 0.9500 no
C11 C12 1.389(4) no
C11 H11 0.9500 no
C12 C13 1.401(4) no
C12 N1 1.402(4) no
C13 C14 1.392(4) no
C13 C15 1.451(4) no
C14 H14 0.9500 no
C15 C16 1.391(4) no
C15 C20 1.406(4) no
C16 C17 1.396(4) no
C16 H16 0.9500 no
C17 C18 1.400(4) no
C18 C19 1.382(4) no
C18 H18 0.9500 no
C19 C20 1.391(4) no
C19 H19 0.9500 no
C20 N1 1.406(4) no
C21 C22 1.389(4) no
C21 C26 1.394(4) no
C21 N1 1.411(4) no
C22 C23 1.378(4) no
C22 H22 0.9500 no
C23 C24 1.399(4) no
C23 H23 0.9500 no
C24 C25 1.393(4) no
C24 C27 1.486(4) no
C25 C26 1.376(4) no
C25 H25 0.9500 no
C26 H26 0.9500 no
C27 O2 1.219(3) no
C27 C28 1.496(4) no
C28 C29 1.385(4) no
C28 C33 1.389(4) no
C29 C30 1.379(4) no
C29 H29 0.9500 no
C30 C31 1.380(5) no
C30 H30 0.9500 no
C31 C32 1.384(5) no
C31 N2 1.438(4) no
C32 C33 1.381(5) no
C32 H32 0.9500 no
C33 H33 0.9500 no
C35 C36 1.393(5) no
C35 C40 1.390(4) no
C35 N2 1.395(4) no
C36 C37 1.389(5) no
C36 H36 0.9500 no
C37 C38 1.365(6) no
C37 H37 0.9500 no
C38 C39 1.387(6) no
C38 H38 0.9500 no
C39 C40 1.366(5) no
C39 H39 0.9500 no
C40 O1 1.384(4) no
C41 C42 1.371(5) no
C41 O1 1.383(4) no
C41 C46 1.395(4) no
C42 C43 1.370(5) no
C42 H42 0.9500 no
C43 C44 1.379(5) no
C43 H43 0.9500 no
C44 C45 1.379(4) no
C44 H44 0.9500 no
C45 C46 1.381(4) no
C45 H45 0.9500 no
C46 N2 1.399(4) no
